data_9004264
loop_
_publ_author_name
'Burns, P. C.'
'Hawthorne, F. C.'

_publ_section_title
;
 The crystal structure of dietzeite, Ca2H20(IO3)2(CrO4), a heteropolyhedral
 framework mineral
;
_journal_name_full 'The Canadian Mineralogist'
_journal_page_first 313
_journal_page_last 319
_journal_volume 31
_journal_year 1993
_chemical_formula_sum 'Ca2 Cr H2 I2 O11'
_chemical_name_mineral Dietzeite
_space_group_IT_number 14
_symmetry_space_group_name_Hall '-P 2ybc'
_symmetry_space_group_name_H-M 'P 1 21/c 1'
_cell_angle_alpha 90
_cell_angle_beta 106.62
_cell_angle_gamma 90
_cell_formula_units_Z 4
_cell_length_a 10.118
_cell_length_b 7.238
_cell_length_c 13.965
_cell_volume 979.988
_database_code_amcsd 0005297
_exptl_crystal_density_diffrn 3.822
_cod_original_formula_sum 'I2 Cr Ca2 O11 H2'
_cod_database_code 9004264

loop_
_space_group_symop_operation_xyz
x,y,z
x,1/2-y,1/2+z
-x,1/2+y,1/2-z
-x,-y,-z

loop_
_atom_site_aniso_label
_atom_site_aniso_U_11
_atom_site_aniso_U_22
_atom_site_aniso_U_33
_atom_site_aniso_U_12
_atom_site_aniso_U_13
_atom_site_aniso_U_23
I1 0.01000 0.00840 0.01030 -0.00050 0.00340 0.00000
I2 0.01000 0.01030 0.01130 0.00120 0.00400 0.00200
Cr 0.00980 0.01280 0.01140 0.00020 0.00320 0.00270
Ca1 0.01080 0.01270 0.01120 0.00190 0.00140 0.00000
Ca2 0.01410 0.01040 0.01060 -0.00110 0.00360 -0.00150
O1 0.01890 0.01640 0.01380 -0.00910 0.00520 -0.00740
O2 0.02320 0.01460 0.01150 0.00280 0.00040 0.00090
O3 0.02330 0.01340 0.01320 -0.00200 0.00330 -0.00320
O4 0.01610 0.01780 0.01660 -0.00460 -0.00040 -0.00080
O5 0.02480 0.01720 0.02160 -0.00640 0.01130 0.00220
O6 0.01640 0.01170 0.02110 -0.00590 0.00660 -0.00390
O7 0.01770 0.02390 0.01170 0.00090 0.00140 0.00010
O8 0.01540 0.00990 0.01790 0.00380 -0.00050 0.00360
O9 0.01180 0.01720 0.01220 -0.00420 0.00490 -0.00240
O10 0.02400 0.03420 0.02770 0.01260 0.01660 0.01210
Wat 0.05850 0.02070 0.01920 0.01930 0.01590 0.00730

loop_
_atom_site_label
_atom_site_fract_x
_atom_site_fract_y
_atom_site_fract_z
_atom_site_occupancy
_atom_site_U_iso_or_equiv
_atom_site_type_symbol
_atom_site_attached_hydrogens
I1 0.05005 0.20302 0.77376 1.00000 0.00950 I 0
I2 0.25614 0.23921 0.57448 1.00000 0.01030 I 0
Cr 0.43076 -0.20290 0.57850 1.00000 0.01130 Cr 0
Ca1 0.69940 0.08520 0.70392 1.00000 0.01190 Ca 0
Ca2 0.89940 0.25630 0.48855 1.00000 0.01170 Ca 0
O1 0.12680 0.40820 0.84130 1.00000 0.01630 O 0
O2 -0.05040 0.30570 0.65810 1.00000 0.01740 O 0
O3 0.27440 0.29990 0.70330 1.00000 0.01700 O 0
O4 0.46640 -0.00910 0.64560 1.00000 0.01790 O 0
O5 0.35240 -0.34670 0.63570 1.00000 0.02030 O 0
O6 0.12900 0.05950 0.56390 1.00000 0.01620 O 0
O7 0.68130 0.15380 0.53010 1.00000 0.01830 O 0
O8 0.86680 0.59100 0.49520 1.00000 0.01550 O 0
O9 0.90600 0.18310 0.82500 1.00000 0.01340 O 0
O10 0.57180 -0.29240 0.56560 1.00000 0.02670 O 0
Wat 0.61090 0.38660 0.68370 1.00000 0.03180 O 2

loop_
_cod_changelog_entry_id
_cod_changelog_entry_author
_cod_changelog_entry_date
_cod_changelog_entry_text
1
;cod-tools version 3.8.0
Id: cif_guess_AMCSD_atom_types 9574 2023-05-10 09:00:05Z saulius
;
2023-05-10T18:48:50+03:00
;Derived atom types and hydrogen counts
from atom names that follow the AMCSD naming convention
(Wat == water, O-H == hydroxyl).
;

loop_
_cod_related_entry_id
_cod_related_entry_database
_cod_related_entry_code
1 AMCSD 0005297
